data_2103916
loop_
_publ_author_name
'Norberg, Stefan T.'
'Sobolev, Alexander N.'
'Streltsov, Victor A.'

_publ_section_title
;
 Cation movement and phase transitions in KTP isostructures; X-ray
 study of sodium-doped KTP at 10.5K
;
_journal_issue 3
_journal_name_full 'Acta Crystallographica Section B'
_journal_page_first 353
_journal_page_last 360
_journal_paper_doi 10.1107/S0108768103008450
_journal_volume 59
_journal_year 2003
_chemical_formula_moiety 'K1.886 Na0.114 O10 P2 Ti2'
_chemical_formula_structural '(Na0.114 K0.886) K (Ti O)2 (P O4)2'
_chemical_formula_sum 'K1.886 Na0.114 O10 P2 Ti2'
_chemical_formula_weight 394.06
_space_group_IT_number 33
_symmetry_cell_setting orthorhombic
_symmetry_space_group_name_Hall 'P 2c -2n'
_symmetry_space_group_name_H-M 'P n a 21'
_cell_angle_alpha 90
_cell_angle_beta 90
_cell_angle_gamma 90
_cell_formula_units_Z 4
_cell_length_a 12.8060(10)
_cell_length_b 6.3889(6)
_cell_length_c 10.5880(10)
_cell_measurement_reflns_used 14
_cell_measurement_temperature 293(2)
_cell_measurement_theta_max 23.7
_cell_measurement_theta_min 19.5
_cell_volume 866.27(13)
_computing_cell_refinement
;
Local diffractometer control software
;
_computing_data_collection
;
Local diffractometer control software
;
_computing_data_reduction
;
PROFIT (Streltsov & Zavodnik, 1989) and Xtal3.71 (Hall et al., 2000)
programs: DIFDAT; SORTRF; ADDREF; ABSORB
;
_computing_molecular_graphics
;
ORTEPIII for Windows (Farrugia, 1997), and Xtal3.71 (Hall et al., 2000)
programs: FOURR; SLANT; CONTRS
;
_computing_publication_material
;
Xtal3.71 (Hall et al., 2000) programs: BONDLA; ATABLE; CIFIO
;
_computing_structure_refinement
;
Xtal3.71 (Hall et al., 2000) program: CRYLSQ
;
_computing_structure_solution
;
Atomic parameters from Norberg et al. (2000)
;
_diffrn_ambient_temperature 293(2)
_diffrn_measurement_device_type 'Huber 512 goniometer'
_diffrn_measurement_method \w-2\q
_diffrn_radiation_monochromator none
_diffrn_radiation_source 'normal-focus sealed tube'
_diffrn_radiation_type 'Mo K\a'
_diffrn_radiation_wavelength 0.71073
_diffrn_reflns_av_R_equivalents 0.018
_diffrn_reflns_limit_h_max 15
_diffrn_reflns_limit_h_min -15
_diffrn_reflns_limit_k_max 7
_diffrn_reflns_limit_k_min -7
_diffrn_reflns_limit_l_max 12
_diffrn_reflns_limit_l_min -12
_diffrn_reflns_number 5704
_diffrn_reflns_reduction_process 'No monochr Lp applied'
_diffrn_reflns_theta_max 25.05
_diffrn_reflns_theta_min 3.18
_diffrn_standards_decay_% 0.1
_diffrn_standards_interval_count 100
_diffrn_standards_number 3
_exptl_absorpt_coefficient_mu 3.167
_exptl_absorpt_correction_T_max 0.513
_exptl_absorpt_correction_T_min 0.428
_exptl_absorpt_correction_type analytical
_exptl_absorpt_process_details '(Alcock, 1974)'
_exptl_crystal_colour colourless
_exptl_crystal_density_diffrn 3.021
_exptl_crystal_density_meas ?
_exptl_crystal_description Prism
_exptl_crystal_F_000 764.5
_exptl_crystal_size_max 0.30
_exptl_crystal_size_mid 0.30
_exptl_crystal_size_min 0.21
_refine_diff_density_max 0.52
_refine_diff_density_min -0.34
_refine_ls_abs_structure_details 'Flack (1983) parameter refined'
_refine_ls_abs_structure_Flack 0.55(3)
_refine_ls_extinction_coef 41E2(3)
_refine_ls_extinction_expression 'Larson, 1970, Eq22 p292 "Cryst. Comp." Munksgaard 1970'
_refine_ls_extinction_method 'Isotropic Gaussian (Zachariasen, 1967)'
_refine_ls_goodness_of_fit_all 1.123
_refine_ls_goodness_of_fit_ref 1.123
_refine_ls_hydrogen_treatment none
_refine_ls_matrix_type full
_refine_ls_number_constraints 1
_refine_ls_number_parameters 150
_refine_ls_number_reflns 1539
_refine_ls_number_restraints 0
_refine_ls_R_factor_all 0.016
_refine_ls_R_factor_gt 0.016
_refine_ls_shift/su_max 0.00023
_refine_ls_shift/su_mean 0.000019
_refine_ls_structure_factor_coef F
_refine_ls_weighting_details 'w = 1/[\s^2^(F) + 0.001(F)^2^]'
_refine_ls_weighting_scheme calc
_refine_ls_wR_factor_all 0.024
_refine_ls_wR_factor_gt 0.024
_refine_ls_wR_factor_ref 0.024
_reflns_number_gt 1539
_reflns_number_total 1539
_reflns_threshold_expression 'F > 0\s(F)'
_cod_data_source_file os0106.cif
_cod_data_source_block RT
_cod_original_sg_symbol_Hall 'p 2c -2n'
_cod_original_sg_symbol_H-M Pna21
_cod_database_code 2103916
_cod_database_fobs_code 2103916

loop_
_symmetry_equiv_pos_as_xyz
+x,+y,+z
-x,-y,1/2+z
1/2-x,1/2+y,1/2+z
1/2+x,1/2-y,+z

loop_
_atom_site_label
_atom_site_fract_x
_atom_site_fract_y
_atom_site_fract_z
_atom_site_U_iso_or_equiv
_atom_site_adp_type
_atom_site_occupancy
K1 0.37854(13) 0.21969(16) 0.3025(2) 0.0186(6) Uani 0.886(3)
Na1 0.3478(14) 0.223(3) 0.284(2) 0.024(7) Uiso 0.114(3)
K2 0.10443(6) 0.30340(12) 0.05659(14) 0.0210(4) Uani 1
Ti1 0.37298(4) 0.50080(6) -0.00944(15) 0.0053(3) Uani 1
Ti2 0.24661(3) 0.73115(7) 0.24212(15) 0.0052(3) Uani 1
P1 0.49783(4) 0.66329(11) 0.25090(15) 0.0059(4) Uani 1
P2 0.18138(6) 0.49843(8) 0.50313(15) 0.0062(4) Uani 1
O1 0.4856(2) 0.5134(4) 0.1409(3) 0.0106(11) Uani 1
O2 0.50984(19) 0.5344(4) 0.3738(2) 0.0104(11) Uani 1
O3 0.40038(17) 0.8024(3) 0.2705(2) 0.0088(10) Uani 1
O4 0.59358(15) 0.8069(3) 0.2318(2) 0.0090(10) Uani 1
O11 0.2750(2) 0.5344(4) 0.1339(2) 0.0084(10) Uani 1
O12 0.2234(2) 0.9602(4) 0.3803(2) 0.0089(10) Uani 1
O5 0.11302(16) 0.6893(3) 0.5316(2) 0.0089(10) Uani 1
O6 0.11145(16) 0.3093(3) 0.4779(2) 0.0096(10) Uani 1
O7 0.25309(18) 0.4611(4) 0.6184(2) 0.0089(11) Uani 1
O8 0.25372(18) 0.5397(4) 0.390(2) 0.0088(12) Uani 1

loop_
_atom_site_aniso_label
_atom_site_aniso_U_11
_atom_site_aniso_U_22
_atom_site_aniso_U_33
_atom_site_aniso_U_12
_atom_site_aniso_U_13
_atom_site_aniso_U_23
K1 0.0223(6) 0.0096(5) 0.0239(6) -0.0042(4) 0.0068(6) -0.0012(4)
K2 0.0146(3) 0.0211(4) 0.0273(4) -0.0065(3) 0.0000(3) 0.0004(4)
Ti1 0.0068(3) 0.0045(3) 0.0045(3) 0.00009(13) -0.0005(2) -0.00077(18)
Ti2 0.0061(3) 0.0051(3) 0.0045(3) 0.00063(15) 0.00038(15) -0.0001(2)
P1 0.0053(4) 0.0067(4) 0.0056(4) -0.0003(2) -0.0004(2) -0.0009(4)
P2 0.0086(4) 0.0045(4) 0.0057(4) 0.0003(2) 0.0010(3) 0.0006(2)
O1 0.0092(12) 0.0120(11) 0.0105(10) 0.0035(7) -0.0027(9) -0.0040(9)
O2 0.0118(13) 0.0097(10) 0.0096(12) -0.0014(8) -0.0013(8) 0.0009(10)
O3 0.0069(9) 0.0084(10) 0.0110(11) -0.0011(6) 0.0001(8) 0.0002(8)
O4 0.0082(10) 0.0090(10) 0.0099(9) 0.0001(6) 0.0010(9) 0.0011(8)
O11 0.0100(10) 0.0072(9) 0.0079(9) -0.0006(9) 0.0016(9) -0.0001(8)
O12 0.0095(11) 0.0078(9) 0.0093(10) -0.0023(10) 0.0024(9) -0.0016(8)
O5 0.0118(10) 0.0051(10) 0.0098(12) 0.0014(8) 0.0027(8) -0.0012(8)
O6 0.0121(10) 0.0064(10) 0.0104(11) 0.0007(6) -0.0028(8) 0.0027(9)
O7 0.0118(12) 0.0086(11) 0.0064(11) -0.0031(7) -0.0011(7) 0.0028(9)
O8 0.0110(14) 0.0085(11) 0.0071(10) 0.0034(8) 0.0022(8) 0.0044(9)

loop_
_atom_type_symbol
_atom_type_scat_dispersion_real
_atom_type_scat_dispersion_imag
_atom_type_scat_source
K 0.179 0.25 'Int Tables Vol IV Tables 2.2B and 2.3.1'
Na 0.03 0.025 'Int Tables Vol IV Tables 2.2B and 2.3.1'
Ti 0.248 0.446 'Int Tables Vol IV Tables 2.2B and 2.3.1'
P 0.09 0.095 'Int Tables Vol IV Tables 2.2B and 2.3.1'
O 0.008 0.006 'Int Tables Vol IV Tables 2.2B and 2.3.1'

loop_
_geom_angle_atom_site_label_1
_geom_angle_atom_site_label_2
_geom_angle_atom_site_label_3
_geom_angle_site_symmetry_1
_geom_angle_site_symmetry_3
_geom_angle
_geom_angle_publ_flag
O1 K1 O2 . . 52.54(8) no
O1 K1 O11 . . 54.61(8) no
O1 K1 O8 . . 89.5(3) no
O1 K1 O3 . '1 545' 121.19(10) no
O1 K1 O12 . '1 545' 157.57(11) no
O1 K1 O5 . '3 544' 55.59(8) no
O1 K1 O7 . '3 544' 103.58(10) no
O2 K1 O11 . . 86.73(8) no
O2 K1 O8 . . 73.61(12) no
O2 K1 O3 . '1 545' 134.28(9) no
O2 K1 O12 . '1 545' 144.81(12) no
O2 K1 O5 . '3 544' 107.59(9) no
O2 K1 O7 . '3 544' 155.98(11) no
O11 K1 O8 . . 56.3(5) no
O11 K1 O3 . '1 545' 129.25(11) no
O11 K1 O12 . '1 545' 105.46(9) no
O11 K1 O5 . '3 544' 57.86(8) no
O11 K1 O7 . '3 544' 74.88(8) no
O8 K1 O3 . '1 545' 146.56(17) no
O8 K1 O12 . '1 545' 85.81(16) no
O8 K1 O5 . '3 544' 114.0(5) no
O8 K1 O7 . '3 544' 107.1(3) no
O3 K1 O12 '1 545' '1 545' 60.75(8) no
O3 K1 O5 '1 545' '3 544' 78.72(9) no
O3 K1 O7 '1 545' '3 544' 56.26(7) no
O12 K1 O5 '1 545' '3 544' 106.78(9) no
O12 K1 O7 '1 545' '3 544' 57.37(7) no
O5 K1 O7 '3 544' '3 544' 49.41(7) no
O1 Na1 O2 . . 49.0(3) no
O1 Na1 O11 . . 56.5(4) no
O1 Na1 O8 . . 90.6(6) no
O1 Na1 O3 . '1 545' 115.6(6) no
O1 Na1 O12 . '1 545' 172.9(9) no
O1 Na1 O5 . '3 544' 56.0(4) no
O1 Na1 O7 . '3 544' 109.3(7) no
O2 Na1 O11 . . 86.5(5) no
O2 Na1 O8 . . 71.0(5) no
O2 Na1 O3 . '1 545' 119.1(6) no
O2 Na1 O12 . '1 545' 138.0(8) no
O2 Na1 O5 . '3 544' 103.4(6) no
O2 Na1 O7 . '3 544' 157.2(8) no
O11 Na1 O8 . . 61.6(6) no
O11 Na1 O3 . '1 545' 139.6(8) no
O11 Na1 O12 . '1 545' 120.4(7) no
O11 Na1 O5 . '3 544' 63.0(5) no
O11 Na1 O7 . '3 544' 84.8(6) no
O8 Na1 O3 . '1 545' 152.5(9) no
O8 Na1 O12 . '1 545' 93.0(7) no
O8 Na1 O5 . '3 544' 124.5(9) no
O8 Na1 O7 . '3 544' 122.0(7) no
O3 Na1 O12 '1 545' '1 545' 62.0(4) no
O3 Na1 O5 '1 545' '3 544' 80.0(5) no
O3 Na1 O7 '1 545' '3 544' 59.3(4) no
O12 Na1 O5 '1 545' '3 544' 117.1(7) no
O12 Na1 O7 '1 545' '3 544' 63.6(4) no
O5 Na1 O7 '3 544' '3 544' 53.9(4) no
O11 K2 O5 . '2 564' 143.79(8) no
O11 K2 O2 . '3 544' 153.06(8) no
O11 K2 O3 . '3 544' 108.28(7) no
O11 K2 O12 . '3 544' 55.61(7) no
O11 K2 O7 . '3 544' 80.77(7) no
O11 K2 O8 . '3 544' 89.75(15) no
O11 K2 O1 . '4 455' 138.84(9) no
O11 K2 O4 . '4 465' 55.26(6) no
O5 K2 O2 '2 564' '3 544' 57.20(7) no
O5 K2 O3 '2 564' '3 544' 83.42(7) no
O5 K2 O12 '2 564' '3 544' 130.89(8) no
O5 K2 O7 '2 564' '3 544' 130.93(7) no
O5 K2 O8 '2 564' '3 544' 123.3(2) no
O5 K2 O1 '2 564' '4 455' 58.66(7) no
O5 K2 O4 '2 564' '4 465' 89.92(6) no
O2 K2 O3 '3 544' '3 544' 48.54(7) no
O2 K2 O12 '3 544' '3 544' 98.44(8) no
O2 K2 O7 '3 544' '3 544' 91.17(7) no
O2 K2 O8 '3 544' '3 544' 66.2(2) no
O2 K2 O1 '3 544' '4 455' 60.12(8) no
O2 K2 O4 '3 544' '4 465' 146.06(7) no
O3 K2 O12 '3 544' '3 544' 53.49(6) no
O3 K2 O7 '3 544' '3 544' 103.59(7) no
O3 K2 O8 '3 544' '3 544' 55.3(4) no
O3 K2 O1 '3 544' '4 455' 108.62(8) no
O3 K2 O4 '3 544' '4 465' 126.70(7) no
O12 K2 O7 '3 544' '3 544' 86.08(7) no
O12 K2 O8 '3 544' '3 544' 52.89(16) no
O12 K2 O1 '3 544' '4 455' 149.16(8) no
O12 K2 O4 '3 544' '4 465' 97.71(7) no
O7 K2 O8 '3 544' '3 544' 48.9(4) no
O7 K2 O1 '3 544' '4 455' 73.45(8) no
O7 K2 O4 '3 544' '4 465' 119.58(7) no
O8 K2 O1 '3 544' '4 455' 96.53(14) no
O8 K2 O4 '3 544' '4 465' 144.76(11) no
O1 K2 O4 '4 455' '4 465' 112.34(8) no
O1 Ti1 O11 . . 81.58(12) no
O1 Ti1 O2 . '2 664' 87.57(10) no
O1 Ti1 O12 . '3 544' 172.14(12) no
O1 Ti1 O5 . '3 544' 79.65(10) no
O1 Ti1 O6 . '3 554' 86.87(10) no
O11 Ti1 O2 . '2 664' 169.13(12) no
O11 Ti1 O12 . '3 544' 94.69(11) no
O11 Ti1 O5 . '3 544' 89.89(10) no
O11 Ti1 O6 . '3 554' 90.44(10) no
O2 Ti1 O12 '2 664' '3 544' 95.98(13) no
O2 Ti1 O5 '2 664' '3 544' 87.45(10) no
O2 Ti1 O6 '2 664' '3 554' 89.67(10) no
O12 Ti1 O5 '3 544' '3 544' 93.47(11) no
O12 Ti1 O6 '3 544' '3 554' 100.14(12) no
O5 Ti1 O6 '3 544' '3 554' 166.31(11) no
O3 Ti2 O11 . . 93.23(11) no
O3 Ti2 O12 . . 83.00(10) no
O3 Ti2 O8 . . 88.69(13) no
O3 Ti2 O7 . '3 554' 85.97(10) no
O3 Ti2 O4 . '4 465' 172.06(11) no
O11 Ti2 O12 . . 175.31(12) no
O11 Ti2 O8 . . 93.7(4) no
O11 Ti2 O7 . '3 554' 95.77(13) no
O11 Ti2 O4 . '4 465' 94.71(11) no
O12 Ti2 O8 . . 83.5(4) no
O12 Ti2 O7 . '3 554' 86.76(10) no
O12 Ti2 O4 . '4 465' 89.07(10) no
O8 Ti2 O7 . '3 554' 169.4(4) no
O8 Ti2 O4 . '4 465' 90.75(11) no
O7 Ti2 O4 '3 554' '4 465' 93.28(10) no
O1 P1 O2 . . 108.66(14) no
O1 P1 O3 . . 112.52(15) no
O1 P1 O4 . . 110.89(16) no
O2 P1 O3 . . 105.87(15) no
O2 P1 O4 . . 110.31(14) no
O3 P1 O4 . . 108.47(11) no
O5 P2 O6 . . 109.23(12) no
O5 P2 O7 . . 107.87(15) no
O5 P2 O8 . . 111.19(16) no
O6 P2 O7 . . 111.38(14) no
O6 P2 O8 . . 110.6(4) no
O7 P2 O8 . . 106.5(5) no

loop_
_geom_bond_atom_site_label_1
_geom_bond_atom_site_label_2
_geom_bond_site_symmetry_2
_geom_bond_distance
_geom_bond_publ_flag
K1 O1 . 2.887(3) no
K1 O2 . 2.727(3) no
K1 O3 '1 545' 2.702(2) no
K1 O11 . 2.998(3) no
K1 O12 '1 545' 2.715(3) no
K1 O5 '3 544' 2.877(3) no
K1 O7 '3 544' 3.061(3) no
K1 O8 . 2.755(8) no
K1 Na1 . 0.438(19) no
Na1 O1 . 2.98(2) no
Na1 O2 . 3.02(2) no
Na1 O3 '1 545' 2.78(2) no
Na1 O11 . 2.71(2) no
Na1 O12 '1 545' 2.53(2) no
Na1 O5 '3 544' 2.73(2) no
Na1 O7 '3 544' 2.75(2) no
Na1 O8 . 2.60(2) no
K2 O1 '4 455' 2.685(3) no
K2 O2 '3 544' 2.974(3) no
K2 O3 '3 544' 3.030(3) no
K2 O4 '4 465' 3.108(2) no
K2 O11 . 2.760(3) no
K2 O12 '3 544' 3.057(3) no
K2 O5 '2 564' 2.798(2) no
K2 O7 '3 544' 2.922(3) no
K2 O8 '3 544' 3.042(14) no
Ti1 O1 . 2.150(3) no
Ti1 O2 '2 664' 1.957(3) no
Ti1 O11 . 1.981(3) no
Ti1 O12 '3 544' 1.719(3) no
Ti1 O5 '3 544' 2.045(2) no
Ti1 O6 '3 554' 1.985(2) no
Ti2 O3 . 2.043(2) no
Ti2 O4 '4 465' 1.978(2) no
Ti2 O11 . 1.739(3) no
Ti2 O12 . 2.091(3) no
Ti2 O7 '3 554' 1.969(3) no
Ti2 O8 . 1.988(18) no
P1 O1 . 1.516(3) no
P1 O2 . 1.547(3) no
P1 O3 . 1.546(2) no
P1 O4 . 1.545(2) no
P2 O5 . 1.531(2) no
P2 O6 . 1.528(2) no
P2 O7 . 1.546(3) no
P2 O8 . 1.539(18) no
